data_2217960
loop_
_publ_author_name
'Wang, Zhong-Long'
'Jia, Li-Hui'

_publ_section_title
;
 Three-dimensional network in piperazine-1,4-diium--picrate--piperazine
 (1/2/1)
;
_journal_coeditor_code LH2598
_journal_issue 4
_journal_name_full 'Acta Crystallographica Section E'
_journal_page_first o665
_journal_page_last o666
_journal_paper_doi 10.1107/S1600536808005710
_journal_volume 64
_journal_year 2008
_chemical_formula_iupac 'C4 H12 N2 2+, 2C6 H2 N3 O7 -, C4 H10 N2'
_chemical_formula_moiety 'C4 H12 N2 2+, 2C6 H2 N3 O7 -, C4 H10 N2'
_chemical_formula_sum 'C20 H26 N10 O14'
_chemical_formula_weight 630.50
_chemical_name_systematic
;
piperazine-1,4-diium--picrate--piperazine (1/2/1)
;
_space_group_IT_number 2
_symmetry_cell_setting triclinic
_symmetry_space_group_name_Hall '-P 1'
_symmetry_space_group_name_H-M 'P -1'
_atom_sites_solution_hydrogens geom
_atom_sites_solution_primary direct
_atom_sites_solution_secondary difmap
_audit_creation_method SHELXL-97
_cell_angle_alpha 98.1400(10)
_cell_angle_beta 98.9740(10)
_cell_angle_gamma 109.2500(10)
_cell_formula_units_Z 1
_cell_length_a 7.7150(6)
_cell_length_b 8.1658(6)
_cell_length_c 11.3024(8)
_cell_measurement_reflns_used 2518
_cell_measurement_temperature 299(2)
_cell_measurement_theta_max 26.15
_cell_measurement_theta_min 2.70
_cell_volume 649.62(8)
_computing_cell_refinement 'SMART (Bruker, 2001)'
_computing_data_collection 'SMART (Bruker, 2001)'
_computing_data_reduction 'SAINT-Plus (Bruker, 2001)'
_computing_molecular_graphics 'PLATON (Spek, 2003)'
_computing_publication_material 'PLATON (Spek, 2003)'
_computing_structure_refinement 'SHELXL97 (Sheldrick, 2008)'
_computing_structure_solution 'SHELXS97 (Sheldrick, 2008)'
_diffrn_ambient_temperature 299(2)
_diffrn_measured_fraction_theta_full 0.987
_diffrn_measured_fraction_theta_max 0.987
_diffrn_measurement_device_type 'Bruker SMART APEX CCD area-detector'
_diffrn_measurement_method '0.3\% wide \w exposures'
_diffrn_radiation_monochromator graphite
_diffrn_radiation_source 'fine focus sealed Siemens Mo tube'
_diffrn_radiation_type 'Mo k\a'
_diffrn_radiation_wavelength 0.71073
_diffrn_reflns_av_R_equivalents 0.0281
_diffrn_reflns_av_sigmaI/netI 0.0347
_diffrn_reflns_limit_h_max 9
_diffrn_reflns_limit_h_min -9
_diffrn_reflns_limit_k_max 9
_diffrn_reflns_limit_k_min -9
_diffrn_reflns_limit_l_max 13
_diffrn_reflns_limit_l_min -13
_diffrn_reflns_number 6131
_diffrn_reflns_theta_full 25.00
_diffrn_reflns_theta_max 25.00
_diffrn_reflns_theta_min 2.70
_exptl_absorpt_coefficient_mu 0.138
_exptl_absorpt_correction_T_max 0.9918
_exptl_absorpt_correction_T_min 0.9629
_exptl_absorpt_correction_type multi-scan
_exptl_absorpt_process_details '(SADABS; Sheldrick, 1997)'
_exptl_crystal_colour yellow
_exptl_crystal_density_diffrn 1.612
_exptl_crystal_density_method 'not measured'
_exptl_crystal_description plate
_exptl_crystal_F_000 328
_exptl_crystal_size_max 0.20
_exptl_crystal_size_mid 0.10
_exptl_crystal_size_min 0.06
_refine_diff_density_max 0.271
_refine_diff_density_min -0.274
_refine_ls_extinction_method none
_refine_ls_goodness_of_fit_ref 1.130
_refine_ls_hydrogen_treatment mixed
_refine_ls_matrix_type full
_refine_ls_number_parameters 208
_refine_ls_number_reflns 2258
_refine_ls_number_restraints 0
_refine_ls_restrained_S_all 1.130
_refine_ls_R_factor_all 0.0766
_refine_ls_R_factor_gt 0.0680
_refine_ls_shift/su_max 0.000
_refine_ls_shift/su_mean 0.000
_refine_ls_structure_factor_coef Fsqd
_refine_ls_weighting_details 'calc w=1/[\s^2^(Fo^2^)+(0.0397P)^2^+1.3400P] where P=(Fo^2^+2Fc^2^)/3'
_refine_ls_weighting_scheme calc
_refine_ls_wR_factor_gt 0.1653
_refine_ls_wR_factor_ref 0.1689
_reflns_number_gt 1917
_reflns_number_total 2258
_reflns_threshold_expression I>2\s(I)
_cod_data_source_file lh2598.cif
_cod_data_source_block I
_cod_database_code 2217960
_cod_database_fobs_code 2217960

loop_
_symmetry_equiv_pos_as_xyz
'x, y, z'
'-x, -y, -z'

loop_
_atom_site_type_symbol
_atom_site_label
_atom_site_fract_x
_atom_site_fract_y
_atom_site_fract_z
_atom_site_U_iso_or_equiv
_atom_site_adp_type
_atom_site_calc_flag
_atom_site_refinement_flags
_atom_site_occupancy
C C1 0.1576(5) 0.8052(4) 0.9002(3) 0.0332(8) Uani d . 1
C C2 0.2353(5) 0.7965(5) 1.0152(3) 0.0378(9) Uani d . 1
H H2 0.2296 0.6883 1.0348 0.045 Uiso calc R 1
C C3 0.3230(5) 0.9530(5) 1.1019(3) 0.0348(8) Uani d . 1
C C4 0.3317(5) 1.1141(5) 1.0738(3) 0.0380(9) Uani d . 1
H H4 0.3912 1.2181 1.1329 0.046 Uiso calc R 1
C C5 0.2518(5) 1.1200(5) 0.9578(3) 0.0371(8) Uani d . 1
C C6 0.1526(5) 0.9660(5) 0.8609(3) 0.0333(8) Uani d . 1
C C7 0.1883(5) 1.0168(5) 0.4896(3) 0.0392(9) Uani d . 1
H H7A 0.3073 1.0068 0.5226 0.047 Uiso calc R 1
H H7B 0.1971 1.0570 0.4132 0.047 Uiso calc R 1
C C8 0.0332(5) 0.8378(5) 0.4654(3) 0.0381(9) Uani d . 1
H H8A 0.0549 0.7561 0.4034 0.046 Uiso calc R 1
H H8B 0.0337 0.7912 0.5397 0.046 Uiso calc R 1
C C9 0.3474(5) 1.5596(5) 0.4793(4) 0.0405(9) Uani d . 1
H H9A 0.4124 1.6869 0.4938 0.049 Uiso calc R 1
H H9B 0.2133 1.5352 0.4581 0.049 Uiso calc R 1
C C10 0.5940(5) 1.5299(5) 0.6247(3) 0.0386(9) Uani d . 1
H H10A 0.6210 1.4848 0.6976 0.046 Uiso calc R 1
H H10B 0.6639 1.6566 0.6425 0.046 Uiso calc R 1
N N1 0.0732(4) 0.6390(4) 0.8092(3) 0.0405(8) Uani d . 1
N N2 0.4143(5) 0.9504(4) 1.2226(3) 0.0443(8) Uani d . 1
N N3 0.2705(6) 1.2965(4) 0.9349(3) 0.0528(9) Uani d . 1
N N4 0.1521(4) 1.1476(4) 0.5768(3) 0.0364(7) Uani d . 1
H H4A 0.157(6) 1.118(5) 0.647(4) 0.044 Uiso d . 1
H H4B 0.228(6) 1.255(6) 0.584(4) 0.044 Uiso d . 1
N N5 0.3922(5) 1.4953(4) 0.5905(3) 0.0383(7) Uani d . 1
H H5A 0.359(6) 1.548(5) 0.649(4) 0.046 Uiso d . 1
O O1 0.0655(4) 0.9638(4) 0.7581(2) 0.0471(7) Uani d . 1
O O2 0.1103(5) 0.6367(4) 0.7077(3) 0.0579(8) Uani d . 1
O O3 -0.0265(5) 0.5088(4) 0.8379(3) 0.0720(10) Uani d . 1
O O4 0.4179(6) 0.8106(4) 1.2447(3) 0.0925(14) Uani d . 1
O O5 0.4870(5) 1.0892(4) 1.2985(3) 0.0599(9) Uani d . 1
O O6 0.3035(6) 1.4152(4) 1.0227(3) 0.0831(12) Uani d . 1
O O7 0.2583(6) 1.3203(4) 0.8304(3) 0.0799(12) Uani d . 1

loop_
_atom_site_aniso_label
_atom_site_aniso_U_11
_atom_site_aniso_U_22
_atom_site_aniso_U_33
_atom_site_aniso_U_12
_atom_site_aniso_U_13
_atom_site_aniso_U_23
C1 0.0349(19) 0.0294(18) 0.0331(19) 0.0089(15) 0.0063(15) 0.0074(15)
C2 0.044(2) 0.0331(19) 0.036(2) 0.0137(17) 0.0052(17) 0.0123(16)
C3 0.041(2) 0.039(2) 0.0265(18) 0.0153(16) 0.0073(15) 0.0104(15)
C4 0.043(2) 0.0330(19) 0.037(2) 0.0147(16) 0.0079(16) 0.0037(15)
C5 0.048(2) 0.034(2) 0.0346(19) 0.0204(17) 0.0097(17) 0.0113(15)
C6 0.0357(19) 0.038(2) 0.0319(19) 0.0159(16) 0.0114(16) 0.0127(15)
C7 0.0343(19) 0.041(2) 0.043(2) 0.0122(16) 0.0077(16) 0.0143(17)
C8 0.045(2) 0.0317(19) 0.040(2) 0.0151(16) 0.0065(17) 0.0120(16)
C9 0.035(2) 0.0284(18) 0.055(2) 0.0098(15) 0.0019(17) 0.0097(17)
C10 0.047(2) 0.0268(18) 0.0346(19) 0.0065(16) 0.0011(16) 0.0090(15)
N1 0.0443(19) 0.0374(18) 0.0353(18) 0.0124(15) 0.0026(14) 0.0059(14)
N2 0.052(2) 0.0418(19) 0.0361(18) 0.0139(16) 0.0038(15) 0.0122(15)
N3 0.081(3) 0.0366(19) 0.045(2) 0.0290(18) 0.0066(18) 0.0097(16)
N4 0.0375(17) 0.0305(16) 0.0325(17) 0.0015(13) 0.0018(13) 0.0119(13)
N5 0.0465(19) 0.0312(16) 0.0364(17) 0.0113(14) 0.0139(14) 0.0050(13)
O1 0.0584(17) 0.0417(15) 0.0355(15) 0.0130(13) -0.0024(13) 0.0163(12)
O2 0.083(2) 0.0518(18) 0.0359(16) 0.0215(16) 0.0153(15) 0.0029(13)
O3 0.082(2) 0.0404(17) 0.070(2) -0.0071(16) 0.0138(18) 0.0096(16)
O4 0.140(4) 0.0456(19) 0.063(2) 0.017(2) -0.035(2) 0.0223(17)
O5 0.082(2) 0.0534(19) 0.0335(15) 0.0252(17) -0.0068(15) -0.0042(14)
O6 0.150(4) 0.0452(19) 0.061(2) 0.053(2) 0.010(2) 0.0046(16)
O7 0.142(4) 0.0444(19) 0.049(2) 0.030(2) 0.005(2) 0.0194(15)

loop_
_atom_type_symbol
_atom_type_description
_atom_type_scat_dispersion_real
_atom_type_scat_dispersion_imag
_atom_type_scat_source
C C 0.0033 0.0016 'International Tables Vol C Tables 4.2.6.8 and 6.1.1.4'
H H 0.0000 0.0000 'International Tables Vol C Tables 4.2.6.8 and 6.1.1.4'
N N 0.0061 0.0033 'International Tables Vol C Tables 4.2.6.8 and 6.1.1.4'
O O 0.0106 0.0060 'International Tables Vol C Tables 4.2.6.8 and 6.1.1.4'

loop_
_geom_angle_atom_site_label_1
_geom_angle_atom_site_label_2
_geom_angle_atom_site_label_3
_geom_angle_site_symmetry_1
_geom_angle_site_symmetry_3
_geom_angle
_geom_angle_publ_flag
C2 C1 C6 . . 125.4(3) no
C2 C1 N1 . . 117.1(3) no
C6 C1 N1 . . 117.5(3) no
C1 C2 C3 . . 118.3(3) no
C1 C2 H2 . . 120.8 no
C3 C2 H2 . . 120.8 no
C4 C3 C2 . . 121.2(3) no
C4 C3 N2 . . 118.7(3) no
C2 C3 N2 . . 120.0(3) no
C5 C4 C3 . . 119.5(3) no
C5 C4 H4 . . 120.2 no
C3 C4 H4 . . 120.2 no
C4 C5 C6 . . 124.3(3) no
C4 C5 N3 . . 116.0(3) no
C6 C5 N3 . . 119.7(3) no
O1 C6 C5 . . 126.4(3) no
O1 C6 C1 . . 122.4(3) no
C5 C6 C1 . . 111.1(3) no
N4 C7 C8 . . 110.9(3) no
N4 C7 H7A . . 109.5 no
C8 C7 H7A . . 109.5 no
N4 C7 H7B . . 109.5 no
C8 C7 H7B . . 109.5 no
H7A C7 H7B . . 108.0 no
N4 C8 C7 2_576 . 110.4(3) no
N4 C8 H8A 2_576 . 109.6 no
C7 C8 H8A . . 109.6 no
N4 C8 H8B 2_576 . 109.6 no
C7 C8 H8B . . 109.6 no
H8A C8 H8B . . 108.1 no
N5 C9 C10 . 2_686 110.2(3) no
N5 C9 H9A . . 109.6 no
C10 C9 H9A 2_686 . 109.6 no
N5 C9 H9B . . 109.6 no
C10 C9 H9B 2_686 . 109.6 no
H9A C9 H9B . . 108.1 no
N5 C10 C9 . 2_686 109.1(3) no
N5 C10 H10A . . 109.9 no
C9 C10 H10A 2_686 . 109.9 no
N5 C10 H10B . . 109.9 no
C9 C10 H10B 2_686 . 109.9 no
H10A C10 H10B . . 108.3 no
O3 N1 O2 . . 122.7(3) no
O3 N1 C1 . . 118.9(3) no
O2 N1 C1 . . 118.3(3) no
O4 N2 O5 . . 122.3(3) no
O4 N2 C3 . . 118.7(3) no
O5 N2 C3 . . 119.0(3) no
O6 N3 O7 . . 122.6(4) no
O6 N3 C5 . . 117.9(3) no
O7 N3 C5 . . 119.5(3) no
C7 N4 C8 . 2_576 112.2(3) no
C7 N4 H4A . . 109(3) no
C8 N4 H4A 2_576 . 109(3) no
C7 N4 H4B . . 114(3) no
C8 N4 H4B 2_576 . 102(3) no
H4A N4 H4B . . 110(4) no
C10 N5 C9 . . 110.9(3) no
C10 N5 H5A . . 109(3) no
C9 N5 H5A . . 109(3) no

loop_
_geom_bond_atom_site_label_1
_geom_bond_atom_site_label_2
_geom_bond_site_symmetry_2
_geom_bond_distance
_geom_bond_publ_flag
C1 C2 . 1.366(5) no
C1 C6 . 1.454(5) no
C1 N1 . 1.461(5) no
C2 C3 . 1.385(5) no
C2 H2 . 0.9300 no
C3 C4 . 1.380(5) no
C3 N2 . 1.441(5) no
C4 C5 . 1.373(5) no
C4 H4 . 0.9300 no
C5 C6 . 1.442(5) no
C5 N3 . 1.464(5) no
C6 O1 . 1.243(4) no
C7 N4 . 1.475(5) no
C7 C8 . 1.508(5) no
C7 H7A . 0.9700 no
C7 H7B . 0.9700 no
C8 N4 2_576 1.484(5) no
C8 H8A . 0.9700 no
C8 H8B . 0.9700 no
C9 N5 . 1.465(5) no
C9 C10 2_686 1.504(5) no
C9 H9A . 0.9700 no
C9 H9B . 0.9700 no
C10 N5 . 1.465(5) no
C10 C9 2_686 1.504(5) no
C10 H10A . 0.9700 no
C10 H10B . 0.9700 no
N1 O3 . 1.210(4) no
N1 O2 . 1.224(4) no
N2 O4 . 1.210(4) no
N2 O5 . 1.221(4) no
N3 O6 . 1.215(4) no
N3 O7 . 1.219(4) no
N4 C8 2_576 1.484(5) no
N4 H4A . 0.86(4) no
N4 H4B . 0.86(4) no
N5 H5A . 0.86(4) no

loop_
_geom_hbond_atom_site_label_D
_geom_hbond_atom_site_label_H
_geom_hbond_atom_site_label_A
_geom_hbond_site_symmetry_A
_geom_hbond_distance_DH
_geom_hbond_distance_HA
_geom_hbond_distance_DA
_geom_hbond_angle_DHA
_geom_hbond_publ_flag
N4 H4A O1 . 0.86(4) 1.95(4) 2.745(4) 153(4) yes
N4 H4A O7 . 0.86(4) 2.31(4) 2.870(5) 123(3) yes
N4 H4B N5 . 0.86(4) 1.94(4) 2.799(4) 176(4) yes
N5 H5A O2 1_565 0.86(4) 2.41(4) 3.153(5) 145(4) yes
C2 H2 O6 1_545 0.93 2.47 3.335(5) 155 yes
C7 H7B O1 2_576 0.97 2.52 3.211(5) 128 yes
C8 H8B O1 . 0.97 2.60 3.267(5) 127 yes
C8 H8B O2 . 0.97 2.52 3.458(5) 162 yes
C9 H9A O5 2_687 0.97 2.60 3.272(5) 127 yes
C10 H10A O4 2_677 0.97 2.52 3.310(5) 138 yes

loop_
_geom_torsion_atom_site_label_1
_geom_torsion_atom_site_label_2
_geom_torsion_atom_site_label_3
_geom_torsion_atom_site_label_4
_geom_torsion_site_symmetry_1
_geom_torsion_site_symmetry_4
_geom_torsion
_geom_torsion_publ_flag
C6 C1 C2 C3 . . -2.3(6) no
N1 C1 C2 C3 . . 177.5(3) no
C1 C2 C3 C4 . . 0.2(6) no
C1 C2 C3 N2 . . -177.1(3) no
C2 C3 C4 C5 . . 0.2(6) no
N2 C3 C4 C5 . . 177.5(3) no
C3 C4 C5 C6 . . 1.6(6) no
C3 C4 C5 N3 . . -178.8(3) no
C4 C5 C6 O1 . . 173.8(4) no
N3 C5 C6 O1 . . -5.7(6) no
C4 C5 C6 C1 . . -3.2(5) no
N3 C5 C6 C1 . . 177.2(3) no
C2 C1 C6 O1 . . -173.5(4) no
N1 C1 C6 O1 . . 6.7(5) no
C2 C1 C6 C5 . . 3.7(5) no
N1 C1 C6 C5 . . -176.1(3) no
N4 C7 C8 N4 . 2_576 55.1(4) no
C2 C1 N1 O3 . . 44.6(5) no
C6 C1 N1 O3 . . -135.6(4) no
C2 C1 N1 O2 . . -133.7(4) no
C6 C1 N1 O2 . . 46.1(5) no
C4 C3 N2 O4 . . -175.0(4) no
C2 C3 N2 O4 . . 2.4(6) no
C4 C3 N2 O5 . . 4.3(5) no
C2 C3 N2 O5 . . -178.4(4) no
C4 C5 N3 O6 . . -20.6(6) no
C6 C5 N3 O6 . . 159.0(4) no
C4 C5 N3 O7 . . 157.2(4) no
C6 C5 N3 O7 . . -23.2(6) no
C8 C7 N4 C8 . 2_576 -56.1(4) no
C9 C10 N5 C9 2_686 . -58.5(4) no
C10 C9 N5 C10 2_686 . 59.1(4) no
